data_1550556
loop_
_publ_author_name
'Caramenti, Paola'
'Declas, Nina'
'Tessier, Romain'
'Wodrich, Matthew D.'
'Waser, Jerome'

_publ_section_title
;
 Stereoselective Synthesis of Alkyl-, Aryl-, Vinyl- and
 Alkynyl-Substituted Z- Enamides and Enol Ethers
;
_journal_name_full 'Chemical Science'
_journal_paper_doi 10.1039/C8SC05573D
_journal_year 2019
_chemical_formula_moiety 'C24 H22 I N O5 S, C H4 O'
_chemical_formula_sum 'C25 H26 I N O6 S'
_chemical_formula_weight 595.43
_chemical_name_systematic N-vBX
_space_group_crystal_system monoclinic
_space_group_IT_number 14
_space_group_name_Hall '-P 2yn'
_space_group_name_H-M_alt 'P 1 21/n 1'
_symmetry_space_group_name_Hall '-P 2yn'
_symmetry_space_group_name_H-M 'P 1 21/n 1'
_atom_sites_solution_hydrogens geom
_atom_sites_solution_primary dual
_atom_sites_solution_secondary difmap
_audit_creation_date 2018-10-04
_audit_creation_method
;
Olex2 1.2
(compiled 2018.05.29 svn.r3508 for OlexSys, GUI svn.r5506)
;
_audit_update_record
;
2018-10-29 deposited with the CCDC.
2019-02-04 downloaded from the CCDC.
;
_cell_angle_alpha 90
_cell_angle_beta 97.056(4)
_cell_angle_gamma 90
_cell_formula_units_Z 4
_cell_length_a 8.0732(3)
_cell_length_b 30.9671(9)
_cell_length_c 10.1196(4)
_cell_measurement_reflns_used 4655
_cell_measurement_temperature 199.99(10)
_cell_measurement_theta_max 74.5060
_cell_measurement_theta_min 4.6460
_cell_volume 2510.78(16)
_computing_cell_refinement 'CrysAlisPro 1.171.39.46 (Rigaku OD, 2018)'
_computing_data_collection 'CrysAlisPro 1.171.39.46 (Rigaku OD, 2018)'
_computing_data_reduction 'CrysAlisPro 1.171.39.46 (Rigaku OD, 2018)'
_computing_molecular_graphics 'Olex2 (Dolomanov et al., 2009)'
_computing_publication_material 'Olex2 (Dolomanov et al., 2009)'
_computing_structure_refinement 'SHELXL-2018/3 (Sheldrick, 2015)'
_computing_structure_solution 'SHELXT (Sheldrick, 2015)'
_diffrn_ambient_environment N~2~
_diffrn_ambient_temperature 199.99(10)
_diffrn_detector 'CCD plate'
_diffrn_detector_area_resol_mean 5.2817
_diffrn_detector_type AtlasS2
_diffrn_measured_fraction_theta_full 0.997
_diffrn_measured_fraction_theta_max 0.964
_diffrn_measurement_details
;
List of Runs (angles in degrees, time in seconds):

  # Type    Start    End  Width  t~exp~   \w     \q     \k     \f   Frames
#--------------------------------------------------------------------------
  1  \w    -55.00  32.00   1.00    2.00    --  -40.91  38.00 150.00   87
  2  \w    -65.00  30.00   1.00    2.00    --  -40.91  38.00  60.00   95
  3  \w    -38.00 -11.00   1.00    2.00    --  -40.91  57.00 -60.00   27
  4  \w     23.00  74.00   1.00    2.00    --   40.91-125.00-120.00   51
  5  \w    125.00 173.00   1.00    8.00    --  112.00 125.00  60.00   48
  6  \w    118.00 156.00   1.00    8.00    --  112.00  45.00-120.00   38
  7  \w     91.00 137.00   1.00    8.00    --  112.00 -61.00 150.00   46
  8  \w     59.00 178.00   1.00    8.00    --  112.00  15.00-180.00  119
  9  \w     40.00 111.00   1.00    8.00    --  112.00-125.00 -90.00   71
 10  \w    132.00 172.00   1.00    8.00    --  112.00  15.00-150.00   40
 11  \w     40.00  90.00   1.00    8.00    --  112.00 -61.00 150.00   50
;
_diffrn_measurement_device 'four-circle diffractometer'
_diffrn_measurement_device_type 'SuperNova, Dual, Cu at home/near, AtlasS2'
_diffrn_measurement_method '\w scans'
_diffrn_orient_matrix_type 'CrysAlisPro convention (1999,Acta A55,543-557)'
_diffrn_orient_matrix_UB_11 -0.1484452000
_diffrn_orient_matrix_UB_12 -0.0132483000
_diffrn_orient_matrix_UB_13 -0.1023576000
_diffrn_orient_matrix_UB_21 -0.1111535000
_diffrn_orient_matrix_UB_22 -0.0041742000
_diffrn_orient_matrix_UB_23 0.1127782000
_diffrn_orient_matrix_UB_31 -0.0507584000
_diffrn_orient_matrix_UB_32 0.0477601000
_diffrn_orient_matrix_UB_33 -0.0184717000
_diffrn_radiation_monochromator mirror
_diffrn_radiation_probe x-ray
_diffrn_radiation_type CuK\a
_diffrn_radiation_wavelength 1.54184
_diffrn_reflns_av_R_equivalents 0.0303
_diffrn_reflns_av_unetI/netI 0.0441
_diffrn_reflns_Laue_measured_fraction_full 0.997
_diffrn_reflns_Laue_measured_fraction_max 0.964
_diffrn_reflns_limit_h_max 9
_diffrn_reflns_limit_h_min -10
_diffrn_reflns_limit_k_max 38
_diffrn_reflns_limit_k_min -23
_diffrn_reflns_limit_l_max 9
_diffrn_reflns_limit_l_min -12
_diffrn_reflns_number 9471
_diffrn_reflns_point_group_measured_fraction_full 0.997
_diffrn_reflns_point_group_measured_fraction_max 0.964
_diffrn_reflns_theta_full 67.684
_diffrn_reflns_theta_max 75.967
_diffrn_reflns_theta_min 2.854
_diffrn_source 'micro-focus sealed X-ray tube'
_diffrn_source_type 'SuperNova (Cu) X-ray Source'
_exptl_absorpt_coefficient_mu 11.141
_exptl_absorpt_correction_T_max 0.859
_exptl_absorpt_correction_T_min 0.098
_exptl_absorpt_correction_type gaussian
_exptl_absorpt_process_details
;
CrysAlisPro 1.171.39.46 (Rigaku Oxford Diffraction, 2018)
Numerical absorption correction based on Gaussian integration over
 a multifaceted crystal model/Empirical absorption correction using
 spherical harmonics, implemented in SCALE3 ABSPACK scaling algorithm.
;
_exptl_crystal_colour colourless
_exptl_crystal_density_diffrn 1.575
_exptl_crystal_description irregular
_exptl_crystal_F_000 1200
_exptl_crystal_recrystallization_method 'Re-crystallisation from solvent: MeOH'
_exptl_crystal_size_max 0.317
_exptl_crystal_size_mid 0.254
_exptl_crystal_size_min 0.117
_refine_diff_density_max 1.871
_refine_diff_density_min -1.801
_refine_diff_density_rms 0.131
_refine_ls_extinction_method none
_refine_ls_goodness_of_fit_ref 1.109
_refine_ls_hydrogen_treatment constr
_refine_ls_matrix_type full
_refine_ls_number_parameters 312
_refine_ls_number_reflns 5052
_refine_ls_number_restraints 0
_refine_ls_restrained_S_all 1.109
_refine_ls_R_factor_all 0.0796
_refine_ls_R_factor_gt 0.0738
_refine_ls_shift/su_max 0.002
_refine_ls_shift/su_mean 0.000
_refine_ls_structure_factor_coef Fsqd
_refine_ls_weighting_details 'w=1/[\s^2^(Fo^2^)+(0.0716P)^2^+16.1692P] where P=(Fo^2^+2Fc^2^)/3'
_refine_ls_weighting_scheme calc
_refine_ls_wR_factor_gt 0.1897
_refine_ls_wR_factor_ref 0.1935
_reflns_Friedel_coverage 0.000
_reflns_number_gt 4499
_reflns_number_total 5052
_reflns_threshold_expression 'I > 2\s(I)'
_cod_data_source_file c8sc05573d2.cif
_cod_data_source_block pc6-068
_cod_depositor_comments
;
The following automatic conversions were performed:

'_exptl_absorpt_correction_type' value 'Gaussian' changed to
'gaussian' according to
/home/data/users/saulius/crontab/automatic-downloads/rss-feeds/RSC/lib/dictionaries/cif_core.dic
dictionary named 'cif_core.dic' version 2.4.2 from 2011-04-26.

Automatic conversion script
Id: cif_fix_values 4973 2017-02-22 13:04:09Z antanas 
;
_cod_original_cell_volume 2510.76(15)
_cod_database_code 1550556
_shelx_shelxl_version_number 2018/3
_chemical_oxdiff_formula 'C25 H26 I N O6 S'
_shelx_space_group_comment
;
The symmetry employed for this shelxl refinement is uniquely defined
by the following loop, which should always be used as a source of
symmetry information in preference to the above space-group names.
They are only intended as comments.
;
_reflns_odcompleteness_completeness 99.68
_reflns_odcompleteness_iscentric 1
_reflns_odcompleteness_theta 68.13
_olex2_refinement_description
;
1. Fixed Uiso
 At 1.2 times of:
  All C(H) groups
 At 1.5 times of:
  All C(H,H,H) groups, All O(H) groups
2.a Aromatic/amide H refined with riding coordinates:
 C4(H4), C5(H5), C6(H6), C7(H7), C8(H8), C12(H12), C13(H13), C15(H15),
 C16(H16), C19(H19), C20(H20), C22(H22), C23(H23)
2.b Idealised Me refined as rotating group:
 C10(H10A,H10B,H10C), C17(H17A,H17B,H17C), C24(H24A,H24B,H24C), C25(H25A,H25B,
 H25C)
2.c Idealised tetrahedral OH refined as rotating group:
 O6(H6A)
;
_olex2_submission_special_instructions 'No special instructions were received'
_oxdiff_exptl_absorpt_empirical_details
;
Empirical correction (ABSPACK) includes:
- Absorption correction using spherical harmonics
- Frame scaling
- Detector area scaling
- B-factor correction
;
_oxdiff_exptl_absorpt_empirical_full_max 2.281
_oxdiff_exptl_absorpt_empirical_full_min 0.635

loop_
_space_group_symop_operation_xyz
'x, y, z'
'-x+1/2, y+1/2, -z+1/2'
'-x, -y, -z'
'x-1/2, -y-1/2, z-1/2'

loop_
_atom_site_label
_atom_site_type_symbol
_atom_site_fract_x
_atom_site_fract_y
_atom_site_fract_z
_atom_site_U_iso_or_equiv
_atom_site_adp_type
_atom_site_occupancy
_atom_site_site_symmetry_order
_atom_site_calc_flag
_atom_site_refinement_flags_posn
I1 I 0.65312(7) 0.57661(2) 0.61777(6) 0.04978(19) Uani 1 1 d .
S1 S 0.8941(3) 0.65656(7) 0.8194(2) 0.0574(5) Uani 1 1 d .
O1 O 0.6634(7) 0.5607(2) 0.3789(7) 0.0572(15) Uani 1 1 d .
O2 O 0.5115(8) 0.5234(2) 0.2204(7) 0.0609(16) Uani 1 1 d .
O3 O 0.2868(10) 0.7973(3) 0.8170(8) 0.078(2) Uani 1 1 d .
O4 O 0.9377(9) 0.6151(3) 0.7708(9) 0.085(3) Uani 1 1 d .
O5 O 0.9065(8) 0.6946(2) 0.7405(7) 0.0663(17) Uani 1 1 d .
N1 N 0.6980(10) 0.6522(2) 0.8430(8) 0.0553(17) Uani 1 1 d .
C1 C 0.5313(10) 0.5424(2) 0.3293(8) 0.0453(17) Uani 1 1 d .
C2 C 0.3853(10) 0.5465(2) 0.4091(8) 0.0438(16) Uani 1 1 d .
C3 C 0.4066(10) 0.5611(2) 0.5379(9) 0.0461(17) Uani 1 1 d .
C4 C 0.2755(12) 0.5669(3) 0.6131(11) 0.066(3) Uani 1 1 d .
H4 H 0.293806 0.577296 0.702028 0.079 Uiso 1 1 calc R
C5 C 0.1206(13) 0.5573(4) 0.5537(14) 0.080(3) Uani 1 1 d .
H5 H 0.028870 0.560768 0.603186 0.096 Uiso 1 1 calc R
C6 C 0.0903(11) 0.5425(3) 0.4243(13) 0.071(3) Uani 1 1 d .
H6 H -0.020184 0.536012 0.385777 0.085 Uiso 1 1 calc R
C7 C 0.2234(10) 0.5374(3) 0.3514(10) 0.0511(19) Uani 1 1 d .
H7 H 0.204349 0.527543 0.261884 0.061 Uiso 1 1 calc R
C8 C 0.5991(15) 0.5792(3) 0.8180(9) 0.066(3) Uani 1 1 d .
H8 H 0.551623 0.554502 0.854178 0.079 Uiso 1 1 calc R
C9 C 0.6282(14) 0.6134(3) 0.8939(9) 0.061(2) Uani 1 1 d .
C10 C 0.587(2) 0.6150(4) 1.0345(11) 0.096(4) Uani 1 1 d .
H10A H 0.688019 0.621681 1.094988 0.144 Uiso 1 1 calc GR
H10B H 0.542790 0.586967 1.058313 0.144 Uiso 1 1 calc GR
H10C H 0.502928 0.637447 1.042113 0.144 Uiso 1 1 calc GR
C11 C 0.5947(11) 0.6904(3) 0.8435(8) 0.0496(18) Uani 1 1 d .
C12 C 0.4562(12) 0.6935(3) 0.7481(9) 0.057(2) Uani 1 1 d .
H12 H 0.431191 0.670749 0.685737 0.069 Uiso 1 1 calc R
C13 C 0.3554(12) 0.7291(3) 0.7437(9) 0.060(2) Uani 1 1 d .
H13 H 0.261195 0.731077 0.677833 0.072 Uiso 1 1 calc R
C14 C 0.3894(11) 0.7622(3) 0.8339(9) 0.055(2) Uani 1 1 d .
C15 C 0.5218(14) 0.7583(4) 0.9336(10) 0.073(3) Uani 1 1 d .
H15 H 0.542971 0.780295 0.998992 0.088 Uiso 1 1 calc R
C16 C 0.6235(13) 0.7222(3) 0.9375(10) 0.071(3) Uani 1 1 d .
H16 H 0.714196 0.719423 1.006233 0.086 Uiso 1 1 calc R
C17 C 0.3257(19) 0.8338(4) 0.8977(13) 0.101(5) Uani 1 1 d .
H17A H 0.428662 0.847047 0.874796 0.151 Uiso 1 1 calc GR
H17B H 0.341224 0.825086 0.991528 0.151 Uiso 1 1 calc GR
H17C H 0.234194 0.854743 0.883098 0.151 Uiso 1 1 calc GR
C18 C 1.0173(12) 0.6637(3) 0.9727(10) 0.058(2) Uani 1 1 d .
C19 C 1.0887(11) 0.7037(3) 1.0045(9) 0.054(2) Uani 1 1 d .
H19 H 1.063998 0.727755 0.947036 0.064 Uiso 1 1 calc R
C20 C 1.1965(12) 0.7082(3) 1.1214(11) 0.065(3) Uani 1 1 d .
H20 H 1.245542 0.735476 1.143947 0.078 Uiso 1 1 calc R
C21 C 1.2334(16) 0.6736(4) 1.2053(13) 0.082(3) Uani 1 1 d .
C22 C 1.152(2) 0.6345(4) 1.1770(15) 0.104(5) Uani 1 1 d .
H22 H 1.169406 0.611251 1.238440 0.124 Uiso 1 1 calc R
C23 C 1.0466(18) 0.6292(4) 1.0597(13) 0.090(4) Uani 1 1 d .
H23 H 0.994530 0.602149 1.038854 0.109 Uiso 1 1 calc R
C24 C 1.3585(19) 0.6775(5) 1.3289(15) 0.116(6) Uani 1 1 d .
H24A H 1.471162 0.672307 1.305725 0.175 Uiso 1 1 calc GR
H24B H 1.332727 0.656232 1.394999 0.175 Uiso 1 1 calc GR
H24C H 1.352709 0.706647 1.366023 0.175 Uiso 1 1 calc GR
O6 O 0.8390(16) 0.5222(5) 0.1251(14) 0.140(5) Uani 1 1 d .
H6A H 0.775394 0.524503 0.184486 0.210 Uiso 1 1 calc GR
C25 C 0.796(3) 0.4852(6) 0.0485(16) 0.133(7) Uani 1 1 d .
H25A H 0.834151 0.488362 -0.039234 0.199 Uiso 1 1 calc GR
H25B H 0.674368 0.481495 0.037647 0.199 Uiso 1 1 calc GR
H25C H 0.848904 0.459777 0.093439 0.199 Uiso 1 1 calc GR

loop_
_atom_site_aniso_label
_atom_site_aniso_U_11
_atom_site_aniso_U_22
_atom_site_aniso_U_33
_atom_site_aniso_U_23
_atom_site_aniso_U_13
_atom_site_aniso_U_12
I1 0.0524(3) 0.0396(3) 0.0576(3) -0.0088(2) 0.0074(2) -0.0045(2)
S1 0.0553(11) 0.0537(12) 0.0597(12) -0.0167(9) -0.0063(9) 0.0112(9)
O1 0.045(3) 0.060(4) 0.070(4) -0.014(3) 0.021(3) -0.008(3)
O2 0.063(4) 0.059(4) 0.064(4) -0.014(3) 0.022(3) -0.006(3)
O3 0.077(5) 0.077(5) 0.076(5) -0.001(4) -0.010(4) 0.035(4)
O4 0.060(4) 0.082(5) 0.107(6) -0.051(5) -0.016(4) 0.023(4)
O5 0.054(3) 0.087(5) 0.057(4) -0.005(3) 0.000(3) 0.002(3)
N1 0.061(4) 0.042(4) 0.059(4) -0.011(3) -0.006(3) 0.004(3)
C1 0.047(4) 0.034(4) 0.056(4) -0.004(3) 0.015(3) 0.001(3)
C2 0.046(4) 0.028(3) 0.059(5) -0.001(3) 0.013(3) 0.006(3)
C3 0.046(4) 0.034(3) 0.061(5) -0.007(3) 0.014(3) -0.001(3)
C4 0.062(5) 0.064(6) 0.078(6) -0.029(5) 0.036(5) -0.019(5)
C5 0.059(6) 0.076(7) 0.113(9) -0.025(7) 0.045(6) -0.011(5)
C6 0.042(5) 0.059(6) 0.115(9) -0.013(6) 0.021(5) -0.007(4)
C7 0.044(4) 0.041(4) 0.070(5) -0.006(4) 0.014(4) -0.011(3)
C8 0.105(8) 0.048(5) 0.045(5) -0.002(4) 0.011(5) -0.009(5)
C9 0.083(6) 0.051(5) 0.049(5) -0.002(4) 0.008(4) 0.003(5)
C10 0.165(14) 0.070(7) 0.053(6) -0.004(5) 0.016(7) 0.017(8)
C11 0.053(4) 0.048(4) 0.046(4) -0.006(3) -0.001(3) 0.003(4)
C12 0.065(5) 0.053(5) 0.049(5) -0.004(4) -0.011(4) -0.003(4)
C13 0.059(5) 0.060(5) 0.056(5) 0.011(4) -0.015(4) 0.001(4)
C14 0.054(5) 0.060(5) 0.051(5) 0.003(4) 0.005(4) 0.016(4)
C15 0.083(7) 0.075(7) 0.055(5) -0.021(5) -0.016(5) 0.037(6)
C16 0.075(6) 0.073(6) 0.058(5) -0.028(5) -0.026(5) 0.032(5)
C17 0.134(12) 0.083(8) 0.078(8) -0.016(6) -0.015(8) 0.055(8)
C18 0.065(5) 0.045(4) 0.060(5) -0.009(4) -0.014(4) 0.002(4)
C19 0.051(5) 0.050(5) 0.059(5) -0.001(4) 0.001(4) 0.002(4)
C20 0.054(5) 0.060(6) 0.077(6) -0.017(5) -0.006(5) -0.004(4)
C21 0.083(7) 0.068(7) 0.087(8) -0.010(6) -0.027(6) 0.012(6)
C22 0.133(12) 0.060(7) 0.104(10) 0.012(6) -0.044(9) 0.004(7)
C23 0.113(10) 0.051(6) 0.096(9) 0.001(6) -0.034(8) 0.004(6)
C24 0.105(10) 0.125(13) 0.103(11) -0.008(9) -0.053(9) 0.007(9)
O6 0.115(8) 0.184(13) 0.134(10) -0.023(9) 0.063(7) -0.008(8)
C25 0.192(19) 0.122(13) 0.098(11) -0.042(10) 0.076(12) -0.027(13)

loop_
_atom_type_symbol
_atom_type_description
_atom_type_scat_dispersion_real
_atom_type_scat_dispersion_imag
_atom_type_scat_source
C C 0.0181 0.0091 'International Tables Vol C Tables 4.2.6.8 and 6.1.1.4'
H H 0.0000 0.0000 'International Tables Vol C Tables 4.2.6.8 and 6.1.1.4'
I I -0.3257 6.8362 'International Tables Vol C Tables 4.2.6.8 and 6.1.1.4'
N N 0.0311 0.0180 'International Tables Vol C Tables 4.2.6.8 and 6.1.1.4'
O O 0.0492 0.0322 'International Tables Vol C Tables 4.2.6.8 and 6.1.1.4'
S S 0.3331 0.5567 'International Tables Vol C Tables 4.2.6.8 and 6.1.1.4'

loop_
_exptl_crystal_face_index_h
_exptl_crystal_face_index_k
_exptl_crystal_face_index_l
_exptl_crystal_face_perp_dist
0 20 -1 0.1298
2 -9 5 0.0844
2 -18 0 0.1345
4 -12 0 0.1237
2 -3 6 0.0781
5 4 -1 0.1748
1 6 6 0.0960
-1 -15 4 0.0969
1 -18 2 0.1274
-3 12 5 0.0997
5 -10 -2 0.1345
0 2 6 0.0783
-1 0 -6 0.0284
3 15 -3 0.1627
-1 13 -5 0.0799
1 -13 5 0.0913
0 0 6 0.0714
4 -7 -5 0.1179
3 4 -6 0.1180
5 1 -3 0.1609
-4 -7 5 0.1235
-4 8 4 0.1191
-2 2 6 0.0971
-4 -13 1 0.1304
-3 17 0 0.1050

loop_
_geom_angle_atom_site_label_1
_geom_angle_atom_site_label_2
_geom_angle_atom_site_label_3
_geom_angle
C3 I1 O1 74.0(3)
C3 I1 C8 94.5(4)
C8 I1 O1 166.6(3)
O4 S1 N1 105.0(4)
O4 S1 C18 106.3(4)
O5 S1 O4 120.5(5)
O5 S1 N1 106.6(4)
O5 S1 C18 108.5(4)
N1 S1 C18 109.6(5)
C1 O1 I1 110.5(5)
C14 O3 C17 118.6(8)
C9 N1 S1 123.2(6)
C9 N1 C11 115.3(8)
C11 N1 S1 120.0(6)
O1 C1 C2 115.3(7)
O2 C1 O1 125.3(8)
O2 C1 C2 119.3(7)
C3 C2 C1 121.4(7)
C3 C2 C7 117.9(8)
C7 C2 C1 120.7(8)
C2 C3 I1 116.2(6)
C2 C3 C4 123.3(8)
C4 C3 I1 120.5(7)
C3 C4 H4 121.5
C5 C4 C3 116.9(9)
C5 C4 H4 121.5
C4 C5 H5 118.6
C4 C5 C6 122.8(9)
C6 C5 H5 118.6
C5 C6 H6 120.5
C5 C6 C7 119.0(9)
C7 C6 H6 120.5
C2 C7 H7 119.9
C6 C7 C2 120.1(9)
C6 C7 H7 119.9
I1 C8 H8 118.5
C9 C8 I1 123.1(8)
C9 C8 H8 118.5
N1 C9 C10 116.9(9)
C8 C9 N1 120.7(9)
C8 C9 C10 122.4(10)
C9 C10 H10A 109.5
C9 C10 H10B 109.5
C9 C10 H10C 109.5
H10A C10 H10B 109.5
H10A C10 H10C 109.5
H10B C10 H10C 109.5
C12 C11 N1 118.0(8)
C16 C11 N1 122.8(8)
C16 C11 C12 119.2(8)
C11 C12 H12 119.9
C13 C12 C11 120.2(8)
C13 C12 H12 119.9
C12 C13 H13 119.7
C12 C13 C14 120.6(8)
C14 C13 H13 119.7
O3 C14 C13 116.1(8)
O3 C14 C15 124.3(9)
C13 C14 C15 119.6(8)
C14 C15 H15 120.2
C14 C15 C16 119.5(9)
C16 C15 H15 120.2
C11 C16 C15 120.8(8)
C11 C16 H16 119.6
C15 C16 H16 119.6
O3 C17 H17A 109.5
O3 C17 H17B 109.5
O3 C17 H17C 109.5
H17A C17 H17B 109.5
H17A C17 H17C 109.5
H17B C17 H17C 109.5
C19 C18 S1 119.5(7)
C23 C18 S1 119.9(8)
C23 C18 C19 120.5(9)
C18 C19 H19 120.5
C20 C19 C18 119.0(9)
C20 C19 H19 120.5
C19 C20 H20 119.5
C21 C20 C19 121.0(10)
C21 C20 H20 119.5
C20 C21 C22 119.3(10)
C20 C21 C24 121.2(12)
C22 C21 C24 119.4(12)
C21 C22 H22 119.8
C23 C22 C21 120.3(12)
C23 C22 H22 119.8
C18 C23 H23 120.2
C22 C23 C18 119.5(11)
C22 C23 H23 120.2
C21 C24 H24A 109.5
C21 C24 H24B 109.5
C21 C24 H24C 109.5
H24A C24 H24B 109.5
H24A C24 H24C 109.5
H24B C24 H24C 109.5
C25 O6 H6A 109.5
O6 C25 H25A 109.5
O6 C25 H25B 109.5
O6 C25 H25C 109.5
H25A C25 H25B 109.5
H25A C25 H25C 109.5
H25B C25 H25C 109.5

loop_
_geom_bond_atom_site_label_1
_geom_bond_atom_site_label_2
_geom_bond_distance
I1 O1 2.478(6)
I1 C3 2.110(8)
I1 C8 2.126(10)
S1 O4 1.434(7)
S1 O5 1.434(8)
S1 N1 1.635(8)
S1 C18 1.752(9)
O1 C1 1.257(10)
O2 C1 1.242(10)
O3 C14 1.365(11)
O3 C17 1.408(14)
N1 C9 1.446(12)
N1 C11 1.448(11)
C1 C2 1.514(10)
C2 C3 1.369(12)
C2 C7 1.393(11)
C3 C4 1.388(11)
C4 H4 0.9500
C4 C5 1.353(16)
C5 H5 0.9500
C5 C6 1.380(17)
C6 H6 0.9500
C6 C7 1.386(13)
C7 H7 0.9500
C8 H8 0.9500
C8 C9 1.313(13)
C9 C10 1.502(14)
C10 H10A 0.9800
C10 H10B 0.9800
C10 H10C 0.9800
C11 C12 1.388(12)
C11 C16 1.369(12)
C12 H12 0.9500
C12 C13 1.369(13)
C13 H13 0.9500
C13 C14 1.376(13)
C14 C15 1.382(12)
C15 H15 0.9500
C15 C16 1.386(13)
C16 H16 0.9500
C17 H17A 0.9800
C17 H17B 0.9800
C17 H17C 0.9800
C18 C19 1.387(12)
C18 C23 1.386(14)
C19 H19 0.9500
C19 C20 1.386(13)
C20 H20 0.9500
C20 C21 1.377(16)
C21 C22 1.389(17)
C21 C24 1.513(15)
C22 H22 0.9500
C22 C23 1.384(17)
C23 H23 0.9500
C24 H24A 0.9800
C24 H24B 0.9800
C24 H24C 0.9800
O6 H6A 0.8400
O6 C25 1.404(18)
C25 H25A 0.9800
C25 H25B 0.9800
C25 H25C 0.9800

loop_
_geom_torsion_atom_site_label_1
_geom_torsion_atom_site_label_2
_geom_torsion_atom_site_label_3
_geom_torsion_atom_site_label_4
_geom_torsion
I1 O1 C1 O2 -165.8(7)
I1 O1 C1 C2 17.2(8)
I1 C3 C4 C5 178.4(8)
I1 C8 C9 N1 0.9(16)
I1 C8 C9 C10 179.1(9)
S1 N1 C9 C8 -74.7(12)
S1 N1 C9 C10 107.1(11)
S1 N1 C11 C12 119.0(8)
S1 N1 C11 C16 -64.5(12)
S1 C18 C19 C20 -175.0(8)
S1 C18 C23 C22 176.1(12)
O1 C1 C2 C3 -13.1(11)
O1 C1 C2 C7 164.1(8)
O2 C1 C2 C3 169.7(8)
O2 C1 C2 C7 -13.1(12)
O3 C14 C15 C16 -176.6(11)
O4 S1 N1 C9 37.8(8)
O4 S1 N1 C11 -156.9(7)
O4 S1 C18 C19 138.8(9)
O4 S1 C18 C23 -39.5(12)
O5 S1 N1 C9 166.7(7)
O5 S1 N1 C11 -28.0(8)
O5 S1 C18 C19 7.8(10)
O5 S1 C18 C23 -170.5(10)
N1 S1 C18 C19 -108.2(9)
N1 S1 C18 C23 73.5(11)
N1 C11 C12 C13 -179.5(9)
N1 C11 C16 C15 179.7(11)
C1 C2 C3 I1 -0.5(10)
C1 C2 C3 C4 177.4(8)
C1 C2 C7 C6 -178.0(8)
C2 C3 C4 C5 0.5(15)
C3 C2 C7 C6 -0.7(12)
C3 C4 C5 C6 -0.6(18)
C4 C5 C6 C7 0.0(19)
C5 C6 C7 C2 0.7(15)
C7 C2 C3 I1 -177.8(6)
C7 C2 C3 C4 0.1(13)
C9 N1 C11 C12 -74.6(11)
C9 N1 C11 C16 102.0(11)
C11 N1 C9 C8 119.4(11)
C11 N1 C9 C10 -58.8(12)
C11 C12 C13 C14 -0.4(15)
C12 C11 C16 C15 -3.8(18)
C12 C13 C14 O3 176.7(9)
C12 C13 C14 C15 -3.1(16)
C13 C14 C15 C16 3.1(18)
C14 C15 C16 C11 0.3(19)
C16 C11 C12 C13 3.8(15)
C17 O3 C14 C13 -173.7(11)
C17 O3 C14 C15 6.1(17)
C18 S1 N1 C9 -76.0(8)
C18 S1 N1 C11 89.3(7)
C18 C19 C20 C21 0.2(16)
C19 C18 C23 C22 -2(2)
C19 C20 C21 C22 -5(2)
C19 C20 C21 C24 176.5(13)
C20 C21 C22 C23 6(2)
C21 C22 C23 C18 -2(3)
C23 C18 C19 C20 3.2(16)
C24 C21 C22 C23 -175.3(15)

loop_
_exptl_oxdiff_crystal_face_indexfrac_h
_exptl_oxdiff_crystal_face_indexfrac_k
_exptl_oxdiff_crystal_face_indexfrac_l
_exptl_oxdiff_crystal_face_x
_exptl_oxdiff_crystal_face_y
_exptl_oxdiff_crystal_face_z
0.4876 19.9063 -0.7573 -0.2586 -0.2227 0.9400
1.8271 -9.2181 5.0758 -0.6686 0.4078 -0.6268
2.3302 -17.8369 0.4615 -0.1568 -0.1325 -0.9787
4.1385 -12.1268 0.1134 -0.4653 -0.3966 -0.7913
1.6525 -3.2879 5.8411 -0.7996 0.4888 -0.3488
5.1271 4.0783 -0.5496 -0.7589 -0.6489 -0.0553
0.9047 6.0081 5.9866 -0.8267 0.5495 0.1304
-1.3935 -15.2067 4.1517 -0.0166 0.6866 -0.7322
1.3750 -17.9882 1.8554 -0.1557 0.1315 -0.9632
-2.7743 12.0120 4.5943 -0.2176 0.7764 0.6297
4.6084 -10.1659 -1.8280 -0.3623 -0.6760 -0.6857
0.4428 2.3206 6.4485 -0.7565 0.6683 -0.0308
-1.4888 -0.1224 -6.0219 0.8390 -0.5131 0.1810
2.7709 15.2059 -2.7672 -0.3295 -0.6835 0.6367
-1.3677 12.9077 -4.6163 0.5045 -0.4225 0.7712
0.9073 -13.3676 4.6157 -0.4300 0.4755 -0.7698
-0.0177 0.4771 6.4487 -0.6638 0.7272 -0.0954
3.6954 -7.4024 -4.5952 0.0199 -0.8981 -0.4562
3.2382 3.6666 -5.5236 0.0361 -0.9982 0.1128
5.0733 0.8992 -3.2154 -0.4359 -0.9303 -0.1552
-3.6963 -7.3574 4.6036 0.1750 0.9607 -0.2488
-4.1532 8.3240 3.6725 0.1303 0.8411 0.5405
-2.3183 2.3279 5.9826 -0.2991 0.9227 0.1183
-4.0410 -12.7803 0.7787 0.6895 0.5903 -0.4197
-2.7626 16.6143 0.4460 0.1443 0.2880 0.9255
